data_7126999
loop_
_publ_author_name
'Crosland, James M.'
'Corlett, Emily K.'
'Scapens, Dave'
'Guillou, Nathalie'
'Brown, Steven P.'
'Walton, Richard I.'

_publ_section_title
;
 Isolated zirconium centres captured from aqueous solution: the structure
 of zirconium mandelate revealed from NMR crystallography.
;
_journal_issue 70
_journal_name_full 'Chemical communications (Cambridge, England)'
_journal_page_first 10159
_journal_page_last 10162
_journal_paper_doi 10.1039/d0cc03647a
_journal_volume 56
_journal_year 2020
_chemical_formula_sum 'C32 H28 O12 Zr'
_chemical_formula_weight 695.78
_space_group_IT_number 7
_space_group_name_Hall 'P -2yc'
_space_group_name_H-M_alt 'P 1 c 1'
_symmetry_cell_setting monoclinic
_symmetry_space_group_name_H-M 'P 1 c 1'
_audit_update_record
;
2020-05-20 deposited with the CCDC.	2020-07-03 downloaded from the CCDC.
;
_cell_angle_alpha 90
_cell_angle_beta 114.885(3)
_cell_angle_gamma 90
_cell_formula_units_Z 2
_cell_length_a 17.0775(7)
_cell_length_b 5.63423(10)
_cell_length_c 16.9860(4)
_cell_measurement_temperature 293
_cell_volume 1482.62(8)
_computing_molecular_graphics DIAMOND
_computing_structure_refinement TOPAS
_computing_structure_solution 'EXPO + TOPAS'
_diffrn_ambient_temperature 293
_diffrn_measurement_device_type 'mythen detector'
_diffrn_radiation_monochromator 'Si(111) double monochromator'
_diffrn_radiation_type 'X-ray synchrotron'
_diffrn_radiation_wavelength 0.82445
_diffrn_source Synchrotron
_exptl_crystal_colour Colourless
_exptl_crystal_description polycristaline
_pd_meas_2theta_range_inc 0.004
_pd_meas_2theta_range_max 92.112
_pd_meas_2theta_range_min 2.084
_pd_proc_2theta_range_inc 0.004
_pd_proc_2theta_range_max 50.000
_pd_proc_2theta_range_min 2.0000
_pd_proc_ls_background_function 'Chebychev polynomial and two additional peaks'
_pd_proc_ls_profile_function 'Thompson-Cox-Hastings pseudo-Voigt function + Stephens model'
_pd_proc_ls_prof_R_factor 0.035
_pd_proc_ls_prof_wR_factor 0.049
_pd_spec_mounting 'glass capillary'
_pd_spec_mount_mode transmission
_pd_spec_shape cylinder
_refine_ls_goodness_of_fit_all 16.95
_refine_ls_number_reflns 1720
_refine_ls_number_restraints 11
_refine_ls_R_I_factor 0.017
_cod_data_source_file d0cc03647a2.cif
_cod_data_source_block Zr-Mandelate
_cod_depositor_comments 'Adding full bibliography for 7126999.cif.'
_cod_original_sg_symbol_H-M Pc
_cod_database_code 7126999
_refine_ls_number_structural_parameters 39
_refine_ls_number_profile_parameters 23

loop_
_symmetry_equiv_pos_as_xyz
'x, y, z '
'x, -y, z+1/2 '

loop_
_atom_site_label
_atom_site_type_symbol
_atom_site_symmetry_multiplicity
_atom_site_fract_x
_atom_site_fract_y
_atom_site_fract_z
_atom_site_occupancy
_atom_site_B_iso_or_equiv
Zr1 ZR 2 0.53966 0.2480(11) 0.87922 1 0.17(7)
O11 O 2 0.6218(13) 0.376(4) 1.0103(14) 1 0.17(7)
O12 O 2 0.664(2) -0.221(3) 1.087(2) 1 0.17(7)
O13 O 2 0.618(2) -0.062(5) 0.9529(17) 1 0.17(7)
O21 O 2 0.4212(16) 0.412(3) 0.8738(10) 1 0.17(7)
O22 O 2 0.400(2) -0.182(4) 0.9382(17) 1 0.17(7)
O23 O 2 0.5102(14) 0.079(6) 0.9829(16) 1 0.17(7)
O31 O 2 0.6254(11) 0.111(3) 0.8190(11) 1 0.17(7)
O32 O 2 0.6684(18) 0.704(3) 0.772(2) 1 0.17(7)
O33 O 2 0.5961(17) 0.555(4) 0.8452(19) 1 0.17(7)
O41 O 2 0.4584(13) 0.367(4) 0.7476(14) 1 0.17(7)
O42 O 2 0.424(2) -0.228(3) 0.665(2) 1 0.17(7)
O43 O 2 0.499(2) -0.072(4) 0.7974(17) 1 0.17(7)
C11 C 2 0.7617(11) 0.251(3) 1.1086(13) 1 0.17(7)
C12 C 2 0.7919(14) 0.420(5) 1.069(2) 1 0.17(7)
C13 C 2 0.8795(16) 0.464(6) 1.101(2) 1 0.17(7)
C14 C 2 0.9369(13) 0.339(6) 1.171(2) 1 0.17(7)
C15 C 2 0.9067(13) 0.170(6) 1.211(2) 1 0.17(7)
C16 C 2 0.8191(12) 0.126(5) 1.1793(18) 1 0.17(7)
C17 C 2 0.6681(11) 0.205(3) 1.0751(11) 1 0.17(7)
C18 C 2 0.6492(12) -0.036(3) 1.0366(15) 1 0.17(7)
C21 C 2 0.2933(12) 0.213(4) 0.8597(12) 1 0.17(7)
C22 C 2 0.2213(12) 0.120(7) 0.7924(15) 1 0.17(7)
C23 C 2 0.1407(12) 0.146(10) 0.792(2) 1 0.17(7)
C24 C 2 0.1322(18) 0.265(11) 0.860(3) 1 0.17(7)
C25 C 2 0.204(2) 0.358(9) 0.927(2) 1 0.17(7)
C26 C 2 0.2848(19) 0.332(6) 0.9268(17) 1 0.17(7)
C27 C 2 0.3794(11) 0.186(3) 0.8597(8) 1 0.17(7)
C28 C 2 0.4320(13) 0.021(3) 0.9298(10) 1 0.17(7)
C31 C 2 0.7661(10) 0.255(3) 0.8509(10) 1 0.17(7)
C32 C 2 0.7968(12) 0.048(4) 0.8972(16) 1 0.17(7)
C33 C 2 0.8839(13) 0.023(5) 0.9499(18) 1 0.17(7)
C34 C 2 0.9402(12) 0.206(5) 0.9563(16) 1 0.17(7)
C35 C 2 0.9095(11) 0.413(4) 0.9099(19) 1 0.17(7)
C36 C 2 0.8225(10) 0.438(3) 0.8572(17) 1 0.17(7)
C37 C 2 0.6730(9) 0.281(2) 0.7945(9) 1 0.17(7)
C38 C 2 0.6447(10) 0.523(3) 0.8042(12) 1 0.17(7)
C41 C 2 0.3316(12) 0.215(3) 0.6340(13) 1 0.17(7)
C42 C 2 0.2894(13) 0.404(4) 0.651(2) 1 0.17(7)
C43 C 2 0.2005(13) 0.421(5) 0.609(2) 1 0.17(7)
C44 C 2 0.1538(13) 0.249(5) 0.550(2) 1 0.17(7)
C45 C 2 0.1959(13) 0.060(5) 0.533(2) 1 0.17(7)
C46 C 2 0.2848(13) 0.043(5) 0.5750(19) 1 0.17(7)
C47 C 2 0.4266(11) 0.198(3) 0.6789(12) 1 0.17(7)
C48 C 2 0.4510(12) -0.044(3) 0.7151(15) 1 0.17(7)
H12 H 2 0.7524(17) 0.507(7) 1.021(3) 1 4
H13 H 2 0.9002(19) 0.580(8) 1.073(3) 1 4
H14 H 2 0.9970(14) 0.369(7) 1.193(3) 1 4
H15 H 2 0.9461(14) 0.084(8) 1.259(3) 1 4
H16 H 2 0.7984(15) 0.010(7) 1.206(2) 1 4
H17 H 2 0.6502(12) 0.215(3) 1.1228(12) 1 4
H22 H 2 0.2271(16) 0.038(8) 0.7463(15) 1 4
H23 H 2 0.0913(13) 0.082(12) 0.746(3) 1 4
H24 H 2 0.077(2) 0.282(13) 0.859(3) 1 4
H25 H 2 0.198(3) 0.440(11) 0.973(3) 1 4
H26 H 2 0.334(2) 0.396(7) 0.9730(18) 1 4
H27 H 2 0.3730(13) 0.122(3) 0.8037(8) 1 4
H32 H 2 0.7580(14) -0.078(4) 0.893(2) 1 4
H33 H 2 0.9049(15) -0.119(5) 0.982(2) 1 4
H34 H 2 1.0001(12) 0.189(5) 0.9925(18) 1 4
H35 H 2 0.9483(12) 0.539(5) 0.914(3) 1 4
H36 H 2 0.8014(12) 0.580(4) 0.825(2) 1 4
H37 H 2 0.6628(10) 0.255(3) 0.7339(9) 1 4
H42 H 2 0.3215(15) 0.523(5) 0.692(3) 1 4
H43 H 2 0.1715(15) 0.551(6) 0.621(3) 1 4
H44 H 2 0.0927(13) 0.260(6) 0.521(2) 1 4
H45 H 2 0.1638(15) -0.059(7) 0.493(3) 1 4
H46 H 2 0.3138(15) -0.087(6) 0.563(3) 1 4
H47 H 2 0.4516(12) 0.229(3) 0.6375(12) 1 4
H11 H 2 0.6327(14) 0.514(3) 1.0324(18) 1 4
H21 H 2 0.3909(18) 0.506(3) 0.8336(12) 1 4
H31 H 2 0.6416(12) -0.028(3) 0.8134(14) 1 4
H41 H 2 0.4444(14) 0.506(4) 0.7268(18) 1 4

loop_
_geom_angle_atom_site_label_1
_geom_angle_atom_site_label_2
_geom_angle_atom_site_label_3
_geom_angle
_geom_angle_site_symmetry_1
_geom_angle_site_symmetry_3
_geom_angle_publ_flag
O11 Zr1 O13 73.3(9) . . ?

loop_
_geom_bond_atom_site_label_1
_geom_bond_atom_site_label_2
_geom_bond_distance
_geom_bond_site_symmetry_2
_geom_bond_publ_flag
Zr1 O11 2.19(2) . ?
